data_9007749
loop_
_publ_author_name
'Sabrowsky, H.'
'Hippler, K.'
'Sitta, S.'
'Vogt, P.'
'Walz, L.'

_publ_section_title
;
 Structure of Na4OI2
;
_journal_name_full 'Acta Crystallographica, Section C'
_journal_page_first 368
_journal_page_last 369
_journal_paper_doi 10.1107/S0108270189007912
_journal_volume 46
_journal_year 1990
_chemical_formula_structural Na4OI2
_chemical_formula_sum 'I2 Na4 O'
_space_group_IT_number 139
_symmetry_space_group_name_Hall '-I 4 2'
_symmetry_space_group_name_H-M 'I 4/m m m'
_cell_angle_alpha 90
_cell_angle_beta 90
_cell_angle_gamma 90
_cell_length_a 4.655
_cell_length_b 4.655
_cell_length_c 15.940
_cell_formula_units_Z 2
_cell_volume 345.404
_database_code_amcsd 0010109
_exptl_crystal_density_diffrn 3.478
_cod_original_formula_sum 'Na4 O I2'
_cod_database_code 9007749
_amcsd_formula_title Na4OI2

loop_
_space_group_symop_operation_xyz
x,y,z
1/2+x,1/2+y,1/2+z
-y,-x,z
1/2-y,1/2-x,1/2+z
y,x,-z
1/2+y,1/2+x,1/2-z
y,-x,-z
1/2+y,1/2-x,1/2-z
-y,x,z
1/2-y,1/2+x,1/2+z
x,-y,z
1/2+x,1/2-y,1/2+z
-x,y,-z
1/2-x,1/2+y,1/2-z
x,y,-z
1/2+x,1/2+y,1/2-z
-x,-y,z
1/2-x,1/2-y,1/2+z
y,x,z
1/2+y,1/2+x,1/2+z
-y,-x,-z
1/2-y,1/2-x,1/2-z
-y,x,-z
1/2-y,1/2+x,1/2-z
y,-x,z
1/2+y,1/2-x,1/2+z
-x,y,z
1/2-x,1/2+y,1/2+z
x,-y,-z
1/2+x,1/2-y,1/2-z
-x,-y,-z
1/2-x,1/2-y,1/2-z

loop_
_atom_site_label
_atom_site_fract_x
_atom_site_fract_y
_atom_site_fract_z
_atom_site_U_iso_or_equiv
Na1 0.00000 0.50000 0.00000 0.02500
Na2 0.00000 0.00000 0.14290 0.02720
O1 0.00000 0.00000 0.00000 0.01870
I1 0.00000 0.00000 0.34670 0.02030

loop_
_cod_related_entry_id
_cod_related_entry_database
_cod_related_entry_code
1 AMCSD 0010109
